data_4345706
loop_
_publ_author_name
'Jin, Fei'
'Yang, Shangfeng'
'Troyanov, Sergey I.'

_publ_section_title
;
 New Isolated-Pentagon-Rule Isomers of Fullerene C98 Captured as Chloro
 Derivatives.
;
_journal_issue 9
_journal_name_full 'Inorganic chemistry'
_journal_page_first 4780
_journal_page_last 4783
_journal_paper_doi 10.1021/acs.inorgchem.7b00568
_journal_volume 56
_journal_year 2017
_chemical_formula_sum 'C98 Cl18.14'
_chemical_formula_weight 1819.87
_space_group_crystal_system triclinic
_space_group_IT_number 2
_space_group_name_Hall '-P 1'
_space_group_name_H-M_alt 'P -1'
_symmetry_space_group_name_Hall '-P 1'
_symmetry_space_group_name_H-M 'P -1'
_atom_sites_solution_secondary difmap
_audit_creation_method SHELXL-2014/7
_cell_angle_alpha 91.641(9)
_cell_angle_beta 90.453(8)
_cell_angle_gamma 107.581(9)
_cell_formula_units_Z 2
_cell_length_a 12.6560(10)
_cell_length_b 12.8801(8)
_cell_length_c 20.206(2)
_cell_measurement_reflns_used 25000
_cell_measurement_temperature 100(2)
_cell_measurement_theta_max 32
_cell_measurement_theta_min 5
_cell_volume 3138.2(5)
_computing_cell_refinement XDS
_computing_data_collection XDS
_computing_data_reduction XDS
_computing_structure_refinement 'SHELXL-2014/7 (Sheldrick, 2014)'
_computing_structure_solution SHELXS
_diffrn_ambient_temperature 100(2)
_diffrn_measured_fraction_theta_full 0.904
_diffrn_measured_fraction_theta_max 0.781
_diffrn_measurement_device_type MAR225
_diffrn_measurement_method CCD
_diffrn_radiation_type synchrotron
_diffrn_radiation_wavelength 0.895
_diffrn_reflns_av_R_equivalents 0.0794
_diffrn_reflns_av_unetI/netI 0.0621
_diffrn_reflns_Laue_measured_fraction_full 0.904
_diffrn_reflns_Laue_measured_fraction_max 0.781
_diffrn_reflns_limit_h_max 17
_diffrn_reflns_limit_h_min -17
_diffrn_reflns_limit_k_max 17
_diffrn_reflns_limit_k_min -17
_diffrn_reflns_limit_l_max 26
_diffrn_reflns_limit_l_min -25
_diffrn_reflns_number 48848
_diffrn_reflns_point_group_measured_fraction_full 0.904
_diffrn_reflns_point_group_measured_fraction_max 0.781
_diffrn_reflns_theta_full 32.450
_diffrn_reflns_theta_max 36.997
_diffrn_reflns_theta_min 2.090
_diffrn_source 'BL 14.3 PSF, BESSY, Berlin, Germany'
_exptl_absorpt_coefficient_mu 1.626
_exptl_absorpt_correction_type none
_exptl_crystal_colour red
_exptl_crystal_density_diffrn 1.926
_exptl_crystal_description plate
_exptl_crystal_F_000 1793
_exptl_crystal_size_max 0.020
_exptl_crystal_size_mid 0.010
_exptl_crystal_size_min 0.005
_refine_diff_density_max 1.017
_refine_diff_density_min -0.865
_refine_diff_density_rms 0.116
_refine_ls_extinction_method none
_refine_ls_goodness_of_fit_ref 1.044
_refine_ls_hydrogen_treatment undef
_refine_ls_matrix_type full
_refine_ls_number_parameters 1054
_refine_ls_number_reflns 12491
_refine_ls_number_restraints 0
_refine_ls_restrained_S_all 1.044
_refine_ls_R_factor_all 0.0855
_refine_ls_R_factor_gt 0.0543
_refine_ls_shift/su_max 0.001
_refine_ls_shift/su_mean 0.000
_refine_ls_structure_factor_coef Fsqd
_refine_ls_weighting_details 'w=1/[\s^2^(Fo^2^)+(0.0700P)^2^+3.8000P] where P=(Fo^2^+2Fc^2^)/3'
_refine_ls_weighting_scheme calc
_refine_ls_wR_factor_gt 0.1246
_refine_ls_wR_factor_ref 0.1337
_reflns_Friedel_coverage 0.000
_reflns_number_gt 9004
_reflns_number_total 12491
_reflns_threshold_expression 'I > 2\s(I)'
_cod_data_source_file ic7b00568_si_005.cif
_cod_data_source_block fr123v
_cod_depositor_comments 'Adding full bibliography for 4345704--4345706.cif.'
_cod_database_code 4345706
_shelx_shelxl_version_number 2014/7
_shelx_space_group_comment
;
The symmetry employed for this shelxl refinement is uniquely defined
by the following loop, which should always be used as a source of
symmetry information in preference to the above space-group names.
They are only intended as comments.
;
_shelx_estimated_absorpt_t_min 0.983
_shelx_estimated_absorpt_t_max 0.996

loop_
_space_group_symop_operation_xyz
'x, y, z'
'-x, -y, -z'

loop_
_atom_site_label
_atom_site_type_symbol
_atom_site_fract_x
_atom_site_fract_y
_atom_site_fract_z
_atom_site_U_iso_or_equiv
_atom_site_adp_type
_atom_site_occupancy
_atom_site_site_symmetry_order
_atom_site_calc_flag
_atom_site_refinement_flags_occupancy
Cl1 Cl 1.20200(8) 0.24692(9) 0.09798(5) 0.0171(2) Uani 1 1 d .
Cl2 Cl 1.10528(9) 0.24397(9) 0.48086(5) 0.0185(2) Uani 1 1 d .
Cl3 Cl 0.91720(8) 0.13455(9) -0.03597(5) 0.0174(2) Uani 1 1 d .
Cl4 Cl 1.06991(8) -0.03165(8) 0.18777(5) 0.0163(2) Uani 1 1 d .
Cl5 Cl 1.02478(9) -0.02983(9) 0.37717(5) 0.0172(2) Uani 1 1 d .
Cl6 Cl 0.76851(9) 0.13825(9) 0.55409(5) 0.0209(2) Uani 1 1 d .
Cl7 Cl 0.75472(9) 0.31350(10) -0.07212(5) 0.0220(2) Uani 1 1 d .
Cl8 Cl 0.79519(8) -0.11511(8) 0.06263(5) 0.0159(2) Uani 1 1 d .
Cl9 Cl 0.69780(9) -0.11548(9) 0.44085(5) 0.0189(2) Uani 1 1 d .
Cl10 Cl 0.59856(10) 0.32267(10) 0.54928(5) 0.0255(3) Uani 1 1 d .
Cl11 Cl 0.43800(8) 0.27605(9) 0.01672(5) 0.0172(2) Uani 1 1 d .
Cl12 Cl 0.51075(8) -0.17630(8) 0.13255(5) 0.0164(2) Uani 1 1 d .
Cl13 Cl 0.46411(9) -0.17628(9) 0.31954(5) 0.0189(2) Uani 1 1 d .
Cl14 Cl 0.34263(9) 0.28033(10) 0.40504(5) 0.0223(2) Uani 1 1 d .
Cl15 Cl 0.35592(9) 0.53178(9) 0.30504(5) 0.0189(2) Uani 1 1 d .
Cl16 Cl 0.40544(9) 0.52985(9) 0.10569(5) 0.0187(2) Uani 1 1 d .
Cl17 Cl 0.33173(8) 0.03546(9) 0.10785(5) 0.0164(2) Uani 1 1 d .
Cl18 Cl 0.28303(8) 0.04081(9) 0.30237(5) 0.0178(2) Uani 1 1 d .
Cl01 Cl 1.2090(12) 0.7447(12) 0.1897(7) 0.014(4) Uiso 0.069(4) 1 d P
Cl02 Cl 0.5590(16) 0.4859(16) 0.5080(9) 0.031(5) Uiso 0.069(4) 1 d P
C1 C 1.1089(3) 0.3607(3) 0.2473(2) 0.0136(8) Uani 1 1 d .
C2 C 1.0911(3) 0.3602(4) 0.3171(2) 0.0151(9) Uani 1 1 d .
C3 C 1.0682(4) 0.4526(4) 0.3503(2) 0.0162(9) Uani 1 1 d .
C4 C 1.0831(3) 0.5455(4) 0.3140(2) 0.0161(9) Uani 1 1 d .
C5 C 1.1008(3) 0.5441(3) 0.2430(2) 0.0159(9) Uani 1 1 d .
C6 C 1.1021(3) 0.4519(4) 0.2082(2) 0.0151(9) Uani 1 1 d .
C7 C 1.0538(3) 0.4320(4) 0.1415(2) 0.0135(8) Uani 1 1 d .
C8 C 1.0272(3) 0.3267(4) 0.1108(2) 0.0141(8) Uani 1 1 d .
C9 C 1.0737(3) 0.2428(4) 0.1411(2) 0.0142(8) Uani 1 1 d .
C10 C 1.0939(3) 0.2593(4) 0.2140(2) 0.0158(9) Uani 1 1 d .
C11 C 1.0598(3) 0.1627(4) 0.2462(2) 0.0150(9) Uani 1 1 d .
C12 C 1.0431(3) 0.1630(4) 0.3135(2) 0.0158(9) Uani 1 1 d .
C13 C 1.0607(3) 0.2608(4) 0.3488(2) 0.0152(9) Uani 1 1 d .
C14 C 1.0047(3) 0.2434(4) 0.4143(2) 0.0162(9) Uani 1 1 d .
C15 C 0.9477(4) 0.3278(4) 0.4312(2) 0.0163(9) Uani 1 1 d .
C16 C 0.9897(4) 0.4344(4) 0.4050(2) 0.0165(9) Uani 1 1 d .
C17 C 0.9290(4) 0.5120(4) 0.4159(2) 0.0171(9) Uani 1 1 d .
C18 C 0.9460(4) 0.6080(3) 0.3758(2) 0.0161(9) Uani 1 1 d .
C19 C 1.0294(3) 0.6258(4) 0.3290(2) 0.0162(9) Uani 1 1 d .
C20 C 1.0235(4) 0.6821(3) 0.2693(2) 0.0165(9) Uani 1 1 d .
C21 C 1.0587(4) 0.6268(4) 0.2156(2) 0.0174(9) Uani 1 1 d .
C22 C 1.0009(3) 0.6071(3) 0.1550(2) 0.0146(8) Uani 1 1 d .
C23 C 1.0019(3) 0.5090(4) 0.1167(2) 0.0149(9) Uani 1 1 d .
C24 C 0.9210(3) 0.4710(4) 0.0659(2) 0.0150(9) Uani 1 1 d .
C25 C 0.8894(4) 0.3643(4) 0.0416(2) 0.0151(9) Uani 1 1 d .
C26 C 0.9421(4) 0.2909(4) 0.0629(2) 0.0157(9) Uani 1 1 d .
C27 C 0.8842(3) 0.1729(4) 0.0468(2) 0.0146(9) Uani 1 1 d .
C28 C 0.9058(4) 0.0968(3) 0.0971(2) 0.0143(9) Uani 1 1 d .
C29 C 0.9930(3) 0.1288(4) 0.1380(2) 0.0150(9) Uani 1 1 d .
C30 C 0.9972(3) 0.0687(3) 0.2012(2) 0.0141(8) Uani 1 1 d .
C31 C 0.8832(3) 0.0150(3) 0.22925(19) 0.0115(8) Uani 1 1 d .
C32 C 0.8663(4) 0.0153(3) 0.2985(2) 0.0143(9) Uani 1 1 d .
C33 C 0.9618(4) 0.0696(3) 0.3467(2) 0.0158(9) Uani 1 1 d .
C34 C 0.9263(3) 0.1298(4) 0.4038(2) 0.0150(9) Uani 1 1 d .
C35 C 0.8237(4) 0.0986(4) 0.42658(19) 0.0166(9) Uani 1 1 d .
C36 C 0.7795(4) 0.1752(4) 0.46735(19) 0.0160(9) Uani 1 1 d .
C37 C 0.8440(4) 0.2938(4) 0.46088(19) 0.0156(9) Uani 1 1 d .
C38 C 0.7842(4) 0.3674(4) 0.4681(2) 0.0174(9) Uani 1 1 d .
C39 C 0.8265(4) 0.4741(4) 0.4481(2) 0.0178(9) Uani 1 1 d .
C40 C 0.7355(4) 0.5163(4) 0.4330(2) 0.0174(9) Uani 1 1 d .
C41 C 0.7482(4) 0.6054(4) 0.3930(2) 0.0172(9) Uani 1 1 d .
C42 C 0.8565(4) 0.6573(3) 0.3663(2) 0.0167(9) Uani 1 1 d .
C43 C 0.8598(4) 0.7216(4) 0.3108(2) 0.0185(9) Uani 1 1 d .
C44 C 0.9402(4) 0.7277(3) 0.2601(2) 0.0176(9) Uani 1 1 d .
C45 C 0.8884(4) 0.7206(3) 0.1962(2) 0.0171(9) Uani 1 1 d .
C46 C 0.9125(4) 0.6567(4) 0.1445(2) 0.0176(9) Uani 1 1 d .
C47 C 0.8216(4) 0.6033(4) 0.0983(2) 0.0173(9) Uani 1 1 d .
C48 C 0.8276(4) 0.5139(4) 0.0600(2) 0.0159(9) Uani 1 1 d .
C49 C 0.7338(4) 0.4271(4) 0.0411(2) 0.0165(9) Uani 1 1 d .
C50 C 0.7691(4) 0.3316(4) 0.0188(2) 0.0167(9) Uani 1 1 d .
C51 C 0.7035(4) 0.2289(4) 0.0482(2) 0.0151(9) Uani 1 1 d .
C52 C 0.7600(3) 0.1511(4) 0.05580(19) 0.0145(9) Uani 1 1 d .
C53 C 0.7154(3) 0.0597(3) 0.0916(2) 0.0144(9) Uani 1 1 d .
C54 C 0.8041(3) 0.0083(3) 0.1121(2) 0.0139(9) Uani 1 1 d .
C55 C 0.7917(4) -0.0170(3) 0.1849(2) 0.0145(9) Uani 1 1 d .
C56 C 0.6859(4) -0.0465(3) 0.2105(2) 0.0152(9) Uani 1 1 d .
C57 C 0.6682(4) -0.0461(3) 0.2782(2) 0.0147(9) Uani 1 1 d .
C58 C 0.7582(4) -0.0155(3) 0.3233(2) 0.0134(8) Uani 1 1 d .
C59 C 0.7333(4) 0.0085(3) 0.3938(2) 0.0161(9) Uani 1 1 d .
C60 C 0.6399(4) 0.0610(3) 0.3938(2) 0.0148(9) Uani 1 1 d .
C61 C 0.6653(4) 0.1529(4) 0.4344(2) 0.0160(9) Uani 1 1 d .
C62 C 0.6098(3) 0.2313(4) 0.4276(2) 0.0144(8) Uani 1 1 d .
C63 C 0.6574(4) 0.3350(4) 0.4672(2) 0.0156(9) Uani 1 1 d .
C64 C 0.6362(4) 0.4306(4) 0.4347(2) 0.0165(9) Uani 1 1 d .
C65 C 0.5504(4) 0.4208(4) 0.3893(2) 0.0167(9) Uani 1 1 d .
C66 C 0.5560(4) 0.5161(4) 0.3551(2) 0.0162(9) Uani 1 1 d .
C67 C 0.6501(4) 0.6071(4) 0.3597(2) 0.0182(9) Uani 1 1 d .
C68 C 0.6569(4) 0.6696(3) 0.3007(2) 0.0168(9) Uani 1 1 d .
C69 C 0.7587(4) 0.7257(4) 0.2777(2) 0.0173(9) Uani 1 1 d .
C70 C 0.7773(4) 0.7260(3) 0.2074(2) 0.0176(9) Uani 1 1 d .
C71 C 0.6906(4) 0.6683(4) 0.1657(2) 0.0179(9) Uani 1 1 d .
C72 C 0.7127(4) 0.6063(3) 0.1108(2) 0.0145(9) Uani 1 1 d .
C73 C 0.6199(4) 0.5139(4) 0.0981(2) 0.0159(9) Uani 1 1 d .
C74 C 0.6296(3) 0.4185(3) 0.0675(2) 0.0142(9) Uani 1 1 d .
C75 C 0.5478(3) 0.3089(3) 0.0806(2) 0.0142(9) Uani 1 1 d .
C76 C 0.6014(3) 0.2150(3) 0.07896(19) 0.0134(8) Uani 1 1 d .
C77 C 0.5559(3) 0.1192(3) 0.11492(19) 0.0129(8) Uani 1 1 d .
C78 C 0.6131(3) 0.0423(3) 0.1213(2) 0.0139(8) Uani 1 1 d .
C79 C 0.5820(3) -0.0457(3) 0.1725(2) 0.0136(8) Uani 1 1 d .
C80 C 0.5144(3) -0.0185(3) 0.2270(2) 0.0143(8) Uani 1 1 d .
C81 C 0.5514(4) -0.0450(4) 0.2936(2) 0.0151(9) Uani 1 1 d .
C82 C 0.5573(3) 0.0434(3) 0.3458(2) 0.0142(8) Uani 1 1 d .
C83 C 0.5014(3) 0.1209(4) 0.3378(2) 0.0141(8) Uani 1 1 d .
C84 C 0.5272(3) 0.2172(3) 0.3785(2) 0.0139(8) Uani 1 1 d .
C85 C 0.4769(3) 0.3102(4) 0.3631(2) 0.0152(9) Uani 1 1 d .
C86 C 0.4586(4) 0.3142(4) 0.2880(2) 0.0161(9) Uani 1 1 d .
C87 C 0.4780(3) 0.4106(4) 0.2526(2) 0.0159(9) Uani 1 1 d .
C88 C 0.4930(3) 0.5174(4) 0.2914(2) 0.0160(9) Uani 1 1 d .
C89 C 0.5677(4) 0.6136(3) 0.2572(2) 0.0162(9) Uani 1 1 d .
C90 C 0.5839(4) 0.6129(3) 0.1910(2) 0.0169(9) Uani 1 1 d .
C91 C 0.5292(4) 0.5160(4) 0.1461(2) 0.0163(9) Uani 1 1 d .
C92 C 0.4956(3) 0.4099(4) 0.1840(2) 0.0150(9) Uani 1 1 d .
C93 C 0.4937(3) 0.3129(4) 0.1486(2) 0.0155(9) Uani 1 1 d .
C94 C 0.4533(3) 0.2177(4) 0.1825(2) 0.0148(9) Uani 1 1 d .
C95 C 0.4550(3) 0.1080(3) 0.1562(2) 0.0131(8) Uani 1 1 d .
C96 C 0.4589(3) 0.0509(4) 0.2207(2) 0.0148(9) Uani 1 1 d .
C97 C 0.4255(3) 0.1086(3) 0.2786(2) 0.0126(8) Uani 1 1 d .
C98 C 0.4368(3) 0.2187(3) 0.2505(2) 0.0135(8) Uani 1 1 d .

loop_
_atom_site_aniso_label
_atom_site_aniso_U_11
_atom_site_aniso_U_22
_atom_site_aniso_U_33
_atom_site_aniso_U_23
_atom_site_aniso_U_13
_atom_site_aniso_U_12
Cl1 0.0111(5) 0.0219(6) 0.0192(5) 0.0010(4) 0.0001(4) 0.0065(5)
Cl2 0.0172(5) 0.0254(6) 0.0154(5) -0.0002(4) -0.0074(4) 0.0106(5)
Cl3 0.0160(5) 0.0251(6) 0.0132(5) 0.0002(4) -0.0006(4) 0.0095(5)
Cl4 0.0152(5) 0.0181(5) 0.0188(5) -0.0001(4) -0.0034(4) 0.0099(5)
Cl5 0.0166(5) 0.0182(5) 0.0198(5) 0.0036(4) -0.0050(4) 0.0097(5)
Cl6 0.0254(6) 0.0289(6) 0.0115(5) 0.0050(4) -0.0024(4) 0.0125(5)
Cl7 0.0231(6) 0.0299(6) 0.0156(5) 0.0020(4) -0.0039(4) 0.0118(5)
Cl8 0.0154(5) 0.0166(5) 0.0174(5) -0.0034(4) -0.0032(4) 0.0080(5)
Cl9 0.0210(5) 0.0189(5) 0.0189(5) 0.0083(4) -0.0027(4) 0.0085(5)
Cl10 0.0280(6) 0.0373(7) 0.0139(5) 0.0009(4) 0.0013(4) 0.0136(6)
Cl11 0.0157(5) 0.0237(6) 0.0145(5) 0.0014(4) -0.0050(4) 0.0094(5)
Cl12 0.0138(5) 0.0144(5) 0.0207(5) -0.0015(4) -0.0050(4) 0.0042(5)
Cl13 0.0166(5) 0.0163(5) 0.0239(5) 0.0080(4) 0.0002(4) 0.0047(5)
Cl14 0.0197(6) 0.0284(6) 0.0220(5) 0.0020(4) 0.0006(4) 0.0117(5)
Cl15 0.0151(5) 0.0220(6) 0.0226(5) -0.0017(4) -0.0026(4) 0.0103(5)
Cl16 0.0170(5) 0.0210(5) 0.0212(5) 0.0038(4) -0.0055(4) 0.0102(5)
Cl17 0.0122(5) 0.0201(5) 0.0175(5) -0.0001(4) -0.0050(4) 0.0061(5)
Cl18 0.0121(5) 0.0226(6) 0.0200(5) 0.0038(4) -0.0006(4) 0.0068(5)
C1 0.0030(18) 0.015(2) 0.021(2) -0.0004(17) -0.0025(15) 0.0002(19)
C2 0.011(2) 0.018(2) 0.018(2) -0.0020(17) -0.0044(16) 0.007(2)
C3 0.014(2) 0.019(2) 0.016(2) -0.0022(17) -0.0084(16) 0.007(2)
C4 0.012(2) 0.015(2) 0.020(2) -0.0032(17) -0.0056(16) 0.003(2)
C5 0.011(2) 0.014(2) 0.023(2) -0.0005(17) -0.0022(16) 0.004(2)
C6 0.0074(19) 0.017(2) 0.021(2) 0.0031(17) 0.0018(16) 0.003(2)
C7 0.009(2) 0.018(2) 0.0137(19) 0.0061(16) 0.0030(15) 0.0038(19)
C8 0.012(2) 0.017(2) 0.0132(19) 0.0028(16) 0.0005(15) 0.005(2)
C9 0.0068(19) 0.020(2) 0.018(2) -0.0002(17) 0.0001(15) 0.0073(19)
C10 0.014(2) 0.022(2) 0.015(2) 0.0005(17) -0.0026(16) 0.010(2)
C11 0.012(2) 0.019(2) 0.017(2) -0.0012(17) -0.0033(16) 0.009(2)
C12 0.013(2) 0.020(2) 0.017(2) 0.0017(17) -0.0043(16) 0.008(2)
C13 0.013(2) 0.020(2) 0.015(2) 0.0009(17) -0.0077(16) 0.007(2)
C14 0.014(2) 0.020(2) 0.017(2) -0.0008(17) -0.0075(16) 0.009(2)
C15 0.017(2) 0.021(2) 0.0128(19) -0.0029(17) -0.0060(16) 0.009(2)
C16 0.018(2) 0.020(2) 0.0116(19) -0.0044(16) -0.0091(16) 0.007(2)
C17 0.019(2) 0.019(2) 0.014(2) -0.0012(17) -0.0049(16) 0.007(2)
C18 0.018(2) 0.011(2) 0.019(2) -0.0040(16) -0.0061(17) 0.003(2)
C19 0.013(2) 0.014(2) 0.020(2) -0.0042(17) -0.0072(17) 0.002(2)
C20 0.013(2) 0.007(2) 0.024(2) 0.0026(17) -0.0042(17) -0.005(2)
C21 0.015(2) 0.016(2) 0.022(2) 0.0045(17) 0.0005(17) 0.006(2)
C22 0.012(2) 0.012(2) 0.017(2) 0.0068(16) 0.0011(16) 0.000(2)
C23 0.010(2) 0.018(2) 0.018(2) 0.0019(17) 0.0018(16) 0.006(2)
C24 0.013(2) 0.018(2) 0.014(2) 0.0056(16) 0.0006(16) 0.004(2)
C25 0.013(2) 0.020(2) 0.0111(19) 0.0061(16) 0.0027(15) 0.004(2)
C26 0.016(2) 0.024(2) 0.0088(19) 0.0012(16) -0.0020(15) 0.008(2)
C27 0.015(2) 0.023(2) 0.0111(19) -0.0001(16) -0.0030(15) 0.013(2)
C28 0.017(2) 0.014(2) 0.014(2) -0.0005(16) -0.0003(16) 0.009(2)
C29 0.014(2) 0.022(2) 0.0120(19) 0.0016(17) -0.0005(15) 0.011(2)
C30 0.014(2) 0.017(2) 0.0139(19) 0.0005(16) -0.0061(15) 0.009(2)
C31 0.014(2) 0.010(2) 0.0134(19) 0.0015(15) -0.0023(15) 0.0080(19)
C32 0.016(2) 0.012(2) 0.017(2) 0.0028(16) -0.0029(16) 0.007(2)
C33 0.019(2) 0.016(2) 0.017(2) 0.0051(17) -0.0056(16) 0.012(2)
C34 0.012(2) 0.020(2) 0.015(2) 0.0062(17) -0.0045(16) 0.006(2)
C35 0.024(2) 0.022(2) 0.0081(18) 0.0020(16) -0.0070(16) 0.013(2)
C36 0.020(2) 0.021(2) 0.0082(18) 0.0043(16) -0.0039(16) 0.009(2)
C37 0.017(2) 0.025(2) 0.0063(18) 0.0040(16) -0.0040(15) 0.009(2)
C38 0.015(2) 0.028(3) 0.0109(19) -0.0005(17) -0.0026(16) 0.010(2)
C39 0.018(2) 0.024(2) 0.013(2) -0.0057(17) -0.0080(16) 0.009(2)
C40 0.020(2) 0.023(2) 0.012(2) -0.0059(17) -0.0038(16) 0.011(2)
C41 0.021(2) 0.020(2) 0.014(2) -0.0080(17) -0.0048(17) 0.012(2)
C42 0.017(2) 0.013(2) 0.020(2) -0.0037(17) -0.0056(17) 0.006(2)
C43 0.021(2) 0.013(2) 0.023(2) -0.0017(17) -0.0038(18) 0.007(2)
C44 0.019(2) 0.010(2) 0.022(2) 0.0012(17) -0.0041(18) 0.002(2)
C45 0.017(2) 0.008(2) 0.025(2) 0.0053(17) -0.0009(18) 0.002(2)
C46 0.019(2) 0.017(2) 0.018(2) 0.0050(17) 0.0002(17) 0.007(2)
C47 0.021(2) 0.015(2) 0.018(2) 0.0079(17) -0.0036(17) 0.008(2)
C48 0.016(2) 0.015(2) 0.017(2) 0.0076(17) 0.0024(17) 0.005(2)
C49 0.019(2) 0.020(2) 0.0114(19) 0.0065(17) -0.0017(16) 0.008(2)
C50 0.017(2) 0.024(2) 0.011(2) 0.0036(17) -0.0018(16) 0.010(2)
C51 0.017(2) 0.018(2) 0.0110(19) -0.0007(16) -0.0066(16) 0.007(2)
C52 0.016(2) 0.019(2) 0.0098(18) -0.0029(16) -0.0044(15) 0.007(2)
C53 0.015(2) 0.016(2) 0.014(2) -0.0051(16) -0.0084(16) 0.008(2)
C54 0.014(2) 0.015(2) 0.015(2) -0.0013(16) -0.0012(16) 0.008(2)
C55 0.021(2) 0.010(2) 0.015(2) -0.0020(16) -0.0033(16) 0.008(2)
C56 0.017(2) 0.014(2) 0.019(2) -0.0011(16) -0.0064(17) 0.010(2)
C57 0.017(2) 0.007(2) 0.020(2) 0.0025(16) -0.0034(17) 0.0037(19)
C58 0.017(2) 0.009(2) 0.016(2) 0.0026(15) -0.0034(16) 0.0063(19)
C59 0.019(2) 0.014(2) 0.018(2) 0.0082(17) -0.0031(17) 0.008(2)
C60 0.018(2) 0.014(2) 0.014(2) 0.0069(16) 0.0010(16) 0.007(2)
C61 0.016(2) 0.022(2) 0.0117(19) 0.0020(17) -0.0010(16) 0.008(2)
C62 0.012(2) 0.019(2) 0.013(2) 0.0053(16) 0.0015(16) 0.006(2)
C63 0.015(2) 0.021(2) 0.0114(19) 0.0008(16) -0.0006(16) 0.006(2)
C64 0.019(2) 0.016(2) 0.018(2) 0.0015(17) 0.0004(17) 0.011(2)
C65 0.019(2) 0.023(2) 0.013(2) 0.0004(17) 0.0004(16) 0.014(2)
C66 0.015(2) 0.018(2) 0.019(2) -0.0038(17) -0.0028(17) 0.010(2)
C67 0.027(3) 0.017(2) 0.015(2) -0.0011(17) 0.0001(17) 0.014(2)
C68 0.020(2) 0.014(2) 0.021(2) -0.0027(17) -0.0048(17) 0.013(2)
C69 0.019(2) 0.011(2) 0.024(2) 0.0023(17) -0.0024(18) 0.007(2)
C70 0.020(2) 0.012(2) 0.023(2) 0.0016(17) -0.0034(18) 0.009(2)
C71 0.021(2) 0.013(2) 0.023(2) 0.0081(17) -0.0011(18) 0.009(2)
C72 0.016(2) 0.013(2) 0.016(2) 0.0072(16) -0.0011(16) 0.006(2)
C73 0.019(2) 0.020(2) 0.014(2) 0.0031(17) -0.0043(16) 0.014(2)
C74 0.014(2) 0.016(2) 0.0139(19) 0.0022(16) -0.0068(16) 0.006(2)
C75 0.013(2) 0.016(2) 0.016(2) 0.0003(16) -0.0037(16) 0.009(2)
C76 0.014(2) 0.018(2) 0.0117(19) -0.0014(16) -0.0057(15) 0.009(2)
C77 0.011(2) 0.017(2) 0.0119(19) -0.0022(16) -0.0055(15) 0.0062(19)
C78 0.016(2) 0.014(2) 0.0117(19) -0.0029(16) -0.0096(16) 0.006(2)
C79 0.010(2) 0.011(2) 0.020(2) -0.0016(16) -0.0025(16) 0.0034(19)
C80 0.015(2) 0.010(2) 0.017(2) 0.0012(16) -0.0019(16) 0.0020(19)
C81 0.014(2) 0.016(2) 0.016(2) 0.0067(16) -0.0006(16) 0.004(2)
C82 0.013(2) 0.016(2) 0.015(2) 0.0066(16) 0.0028(16) 0.005(2)
C83 0.012(2) 0.020(2) 0.0119(19) 0.0045(16) 0.0015(15) 0.008(2)
C84 0.014(2) 0.018(2) 0.0127(19) 0.0039(16) 0.0006(15) 0.008(2)
C85 0.013(2) 0.018(2) 0.015(2) 0.0011(17) -0.0040(16) 0.006(2)
C86 0.014(2) 0.021(2) 0.016(2) 0.0039(17) 0.0007(16) 0.008(2)
C87 0.013(2) 0.020(2) 0.018(2) 0.0008(17) -0.0032(16) 0.011(2)
C88 0.013(2) 0.021(2) 0.017(2) 0.0009(17) -0.0013(16) 0.011(2)
C89 0.016(2) 0.015(2) 0.020(2) 0.0010(17) -0.0031(17) 0.009(2)
C90 0.019(2) 0.014(2) 0.022(2) 0.0030(17) -0.0043(17) 0.011(2)
C91 0.018(2) 0.017(2) 0.017(2) 0.0030(17) -0.0037(17) 0.011(2)
C92 0.009(2) 0.019(2) 0.019(2) 0.0016(17) -0.0059(16) 0.008(2)
C93 0.014(2) 0.021(2) 0.015(2) 0.0008(17) -0.0065(16) 0.011(2)
C94 0.012(2) 0.022(2) 0.015(2) -0.0019(17) -0.0073(15) 0.011(2)
C95 0.009(2) 0.015(2) 0.015(2) 0.0016(16) -0.0037(15) 0.0046(19)
C96 0.014(2) 0.017(2) 0.014(2) 0.0027(16) -0.0017(16) 0.004(2)
C97 0.0093(19) 0.012(2) 0.016(2) 0.0054(16) 0.0011(15) 0.0017(19)
C98 0.0087(19) 0.018(2) 0.015(2) -0.0003(16) -0.0030(15) 0.0056(19)

loop_
_atom_type_symbol
_atom_type_description
_atom_type_scat_dispersion_real
_atom_type_scat_dispersion_imag
_atom_type_scat_source
C C 0.0033 0.0016 'International Tables Vol C Tables 4.2.6.8 and 6.1.1.4'
Cl Cl 0.1484 0.1585 'International Tables Vol C Tables 4.2.6.8 and 6.1.1.4'

loop_
_geom_angle_atom_site_label_1
_geom_angle_atom_site_label_2
_geom_angle_atom_site_label_3
_geom_angle
_geom_angle_site_symmetry_1
C63 Cl10 Cl02 77.1(5) .
Cl02 Cl02 C64 119.8(16) 2_666
Cl02 Cl02 Cl10 132.7(17) 2_666
C64 Cl02 Cl10 73.5(6) .
C10 C1 C2 117.5(4) .
C10 C1 C6 117.9(4) .
C2 C1 C6 120.9(4) .
C13 C2 C1 119.0(4) .
C13 C2 C3 117.8(4) .
C1 C2 C3 120.0(4) .
C4 C3 C2 116.9(4) .
C4 C3 C16 118.1(4) .
C2 C3 C16 119.8(4) .
C3 C4 C19 123.1(4) .
C3 C4 C5 121.3(4) .
C19 C4 C5 108.2(4) .
C6 C5 C21 123.1(4) .
C6 C5 C4 122.4(4) .
C21 C5 C4 107.1(4) .
C5 C6 C1 116.3(4) .
C5 C6 C7 119.0(4) .
C1 C6 C7 119.9(4) .
C8 C7 C23 118.9(4) .
C8 C7 C6 120.5(4) .
C23 C7 C6 117.8(4) .
C26 C8 C7 121.7(4) .
C26 C8 C9 118.3(4) .
C7 C8 C9 118.6(4) .
C10 C9 C29 100.5(3) .
C10 C9 C8 113.4(3) .
C29 C9 C8 113.2(3) .
C10 C9 Cl1 111.0(3) .
C29 C9 Cl1 110.9(3) .
C8 C9 Cl1 107.9(3) .
C11 C10 C1 122.0(4) .
C11 C10 C9 111.7(4) .
C1 C10 C9 122.8(4) .
C10 C11 C12 120.0(4) .
C10 C11 C30 112.6(4) .
C12 C11 C30 121.9(4) .
C11 C12 C13 120.1(4) .
C11 C12 C33 122.3(4) .
C13 C12 C33 112.2(4) .
C12 C13 C2 121.2(4) .
C12 C13 C14 111.1(4) .
C2 C13 C14 124.0(4) .
C13 C14 C15 112.8(4) .
C13 C14 C34 101.0(3) .
C15 C14 C34 113.8(4) .
C13 C14 Cl2 110.5(3) .
C15 C14 Cl2 109.0(3) .
C34 C14 Cl2 109.5(3) .
C37 C15 C16 121.3(4) .
C37 C15 C14 118.4(4) .
C16 C15 C14 119.1(4) .
C15 C16 C17 119.1(4) .
C15 C16 C3 119.7(4) .
C17 C16 C3 117.9(4) .
C39 C17 C16 116.8(4) .
C39 C17 C18 117.1(4) .
C16 C17 C18 122.2(4) .
C19 C18 C17 116.7(4) .
C19 C18 C42 118.6(4) .
C17 C18 C42 120.6(4) .
C18 C19 C4 121.3(4) .
C18 C19 C20 121.2(4) .
C4 C19 C20 107.9(4) .
C44 C20 C21 120.4(4) .
C44 C20 C19 120.1(4) .
C21 C20 C19 108.4(4) .
C22 C21 C20 120.9(4) .
C22 C21 C5 120.2(4) .
C20 C21 C5 107.9(4) .
C22 C21 Cl01 101.5(5) .
C20 C21 Cl01 101.3(5) .
C5 C21 Cl01 100.7(5) .
C21 C22 C46 118.7(4) .
C21 C22 C23 116.8(4) .
C46 C22 C23 120.4(4) .
C24 C23 C7 117.0(4) .
C24 C23 C22 117.5(4) .
C7 C23 C22 122.3(4) .
C25 C24 C23 122.4(4) .
C25 C24 C48 109.0(4) .
C23 C24 C48 121.2(4) .
C24 C25 C26 121.1(4) .
C24 C25 C50 109.5(4) .
C26 C25 C50 123.6(4) .
C25 C26 C8 118.4(4) .
C25 C26 C27 116.2(4) .
C8 C26 C27 123.3(4) .
C26 C27 C28 113.7(3) .
C26 C27 C52 108.9(3) .
C28 C27 C52 99.7(3) .
C26 C27 Cl3 111.2(3) .
C28 C27 Cl3 110.7(3) .
C52 C27 Cl3 112.3(3) .
C29 C28 C54 123.0(4) .
C29 C28 C27 120.9(4) .
C54 C28 C27 112.0(3) .
C28 C29 C9 124.0(4) .
C28 C29 C30 120.9(4) .
C9 C29 C30 111.7(3) .
C11 C30 C31 109.6(3) .
C11 C30 C29 100.0(3) .
C31 C30 C29 113.1(3) .
C11 C30 Cl4 113.1(3) .
C31 C30 Cl4 110.1(3) .
C29 C30 Cl4 110.6(3) .
C55 C31 C32 120.2(4) .
C55 C31 C30 118.1(4) .
C32 C31 C30 120.7(4) .
C58 C32 C31 120.1(4) .
C58 C32 C33 117.9(4) .
C31 C32 C33 120.9(4) .
C12 C33 C34 100.6(3) .
C12 C33 C32 109.2(3) .
C34 C33 C32 112.4(3) .
C12 C33 Cl5 113.0(3) .
C34 C33 Cl5 110.8(3) .
C32 C33 Cl5 110.6(3) .
C35 C34 C14 123.4(4) .
C35 C34 C33 122.1(4) .
C14 C34 C33 111.5(4) .
C34 C35 C59 122.1(4) .
C34 C35 C36 121.3(4) .
C59 C35 C36 112.4(4) .
C35 C36 C37 113.9(4) .
C35 C36 C61 99.8(3) .
C37 C36 C61 109.3(3) .
C35 C36 Cl6 111.1(3) .
C37 C36 Cl6 110.8(3) .
C61 C36 Cl6 111.6(3) .
C38 C37 C15 118.7(4) .
C38 C37 C36 116.2(4) .
C15 C37 C36 122.6(4) .
C37 C38 C39 121.4(4) .
C37 C38 C63 123.9(4) .
C39 C38 C63 109.2(4) .
C38 C39 C17 122.4(4) .
C38 C39 C40 109.1(4) .
C17 C39 C40 121.3(4) .
C41 C40 C64 122.2(4) .
C41 C40 C39 122.2(4) .
C64 C40 C39 108.6(4) .
C40 C41 C67 114.5(4) .
C40 C41 C42 118.4(4) .
C67 C41 C42 121.4(4) .
C43 C42 C41 116.6(4) .
C43 C42 C18 118.4(4) .
C41 C42 C18 119.5(4) .
C42 C43 C44 120.9(4) .
C42 C43 C69 121.4(4) .
C44 C43 C69 106.7(4) .
C20 C44 C45 119.9(4) .
C20 C44 C43 120.0(4) .
C45 C44 C43 109.9(4) .
C46 C45 C44 121.0(4) .
C46 C45 C70 122.2(4) .
C44 C45 C70 106.5(4) .
C45 C46 C47 116.6(4) .
C45 C46 C22 118.4(4) .
C47 C46 C22 119.0(4) .
C48 C47 C72 114.7(4) .
C48 C47 C46 119.2(4) .
C72 C47 C46 120.4(4) .
C47 C48 C49 123.0(4) .
C47 C48 C24 121.5(4) .
C49 C48 C24 107.9(4) .
C74 C49 C48 121.2(4) .
C74 C49 C50 123.6(4) .
C48 C49 C50 109.4(4) .
C51 C50 C49 113.0(4) .
C51 C50 C25 111.7(3) .
C49 C50 C25 102.5(4) .
C51 C50 Cl7 107.9(3) .
C49 C50 Cl7 109.8(3) .
C25 C50 Cl7 111.9(3) .
C76 C51 C52 120.0(4) .
C76 C51 C50 123.8(4) .
C52 C51 C50 115.0(4) .
C53 C52 C51 120.9(4) .
C53 C52 C27 111.5(3) .
C51 C52 C27 124.8(4) .
C52 C53 C78 120.5(4) .
C52 C53 C54 111.1(4) .
C78 C53 C54 125.3(4) .
C28 C54 C55 113.8(3) .
C28 C54 C53 100.6(3) .
C55 C54 C53 108.9(3) .
C28 C54 Cl8 111.0(3) .
C55 C54 Cl8 110.3(3) .
C53 C54 Cl8 111.9(3) .
C56 C55 C31 118.6(4) .
C56 C55 C54 117.9(4) .
C31 C55 C54 121.5(4) .
C55 C56 C57 121.8(4) .
C55 C56 C79 124.8(4) .
C57 C56 C79 110.5(4) .
C56 C57 C58 120.6(4) .
C56 C57 C81 111.7(3) .
C58 C57 C81 124.8(4) .
C32 C58 C57 118.7(4) .
C32 C58 C59 122.6(4) .
C57 C58 C59 116.9(4) .
C35 C59 C58 113.1(4) .
C35 C59 C60 99.9(3) .
C58 C59 C60 108.8(3) .
C35 C59 Cl9 112.3(3) .
C58 C59 Cl9 110.4(3) .
C60 C59 Cl9 111.9(3) .
C61 C60 C82 120.2(4) .
C61 C60 C59 111.5(4) .
C82 C60 C59 125.5(4) .
C60 C61 C62 121.2(4) .
C60 C61 C36 111.4(4) .
C62 C61 C36 124.3(4) .
C84 C62 C61 120.1(4) .
C84 C62 C63 123.6(4) .
C61 C62 C63 115.6(4) .
C62 C63 C64 112.1(3) .
C62 C63 C38 110.3(3) .
C64 C63 C38 102.0(4) .
C62 C63 Cl10 110.1(3) .
C64 C63 Cl10 108.9(3) .
C38 C63 Cl10 113.3(3) .
C65 C64 C40 121.8(4) .
C65 C64 C63 123.5(4) .
C40 C64 C63 109.2(4) .
C65 C64 Cl02 93.4(6) .
C40 C64 Cl02 100.2(6) .
C63 C64 Cl02 100.4(6) .
C64 C65 C66 115.1(4) .
C64 C65 C85 122.0(4) .
C66 C65 C85 120.4(4) .
C67 C66 C65 121.2(4) .
C67 C66 C88 109.8(4) .
C65 C66 C88 124.0(4) .
C66 C67 C41 122.2(4) .
C66 C67 C68 109.2(4) .
C41 C67 C68 119.9(4) .
C69 C68 C89 122.0(4) .
C69 C68 C67 119.2(4) .
C89 C68 C67 108.4(4) .
C68 C69 C70 119.1(4) .
C68 C69 C43 121.0(4) .
C70 C69 C43 107.6(4) .
C71 C70 C69 118.3(4) .
C71 C70 C45 120.1(4) .
C69 C70 C45 108.7(4) .
C70 C71 C72 119.3(4) .
C70 C71 C90 121.4(4) .
C72 C71 C90 109.0(4) .
C73 C72 C47 121.2(4) .
C73 C72 C71 109.5(4) .
C47 C72 C71 120.9(4) .
C74 C73 C72 122.1(4) .
C74 C73 C91 123.6(4) .
C72 C73 C91 109.2(4) .
C73 C74 C49 115.1(4) .
C73 C74 C75 121.1(4) .
C49 C74 C75 121.3(4) .
C74 C75 C93 109.9(3) .
C74 C75 C76 112.9(3) .
C93 C75 C76 109.2(3) .
C74 C75 Cl11 109.3(3) .
C93 C75 Cl11 108.1(3) .
C76 C75 Cl11 107.3(3) .
C51 C76 C77 118.2(4) .
C51 C76 C75 120.2(4) .
C77 C76 C75 121.1(4) .
C78 C77 C76 120.8(4) .
C78 C77 C95 118.4(4) .
C76 C77 C95 119.9(3) .
C53 C78 C77 119.5(4) .
C53 C78 C79 116.9(3) .
C77 C78 C79 122.1(4) .
C80 C79 C56 101.2(3) .
C80 C79 C78 112.2(3) .
C56 C79 C78 109.0(3) .
C80 C79 Cl12 111.2(3) .
C56 C79 Cl12 112.9(3) .
C78 C79 Cl12 110.1(3) .
C96 C80 C79 122.9(4) .
C96 C80 C81 121.8(4) .
C79 C80 C81 111.5(3) .
C80 C81 C82 112.6(3) .
C80 C81 C57 100.5(3) .
C82 C81 C57 108.9(3) .
C80 C81 Cl13 110.9(3) .
C82 C81 Cl13 111.3(3) .
C57 C81 Cl13 112.3(3) .
C60 C82 C83 119.7(4) .
C60 C82 C81 116.8(3) .
C83 C82 C81 121.8(4) .
C82 C83 C84 121.2(4) .
C82 C83 C97 118.3(4) .
C84 C83 C97 119.9(3) .
C62 C84 C83 117.7(4) .
C62 C84 C85 121.0(4) .
C83 C84 C85 120.8(3) .
C65 C85 C86 109.6(4) .
C65 C85 C84 111.9(3) .
C86 C85 C84 110.1(3) .
C65 C85 Cl14 108.0(3) .
C86 C85 Cl14 109.6(3) .
C84 C85 Cl14 107.6(3) .
C98 C86 C87 116.2(4) .
C98 C86 C85 118.5(4) .
C87 C86 C85 124.7(4) .
C92 C87 C86 120.5(4) .
C92 C87 C88 120.7(4) .
C86 C87 C88 118.4(4) .
C89 C88 C66 102.7(3) .
C89 C88 C87 112.4(4) .
C66 C88 C87 109.0(3) .
C89 C88 Cl15 111.9(3) .
C66 C88 Cl15 113.0(3) .
C87 C88 Cl15 107.8(3) .
C90 C89 C68 119.6(4) .
C90 C89 C88 122.4(4) .
C68 C89 C88 109.4(4) .
C89 C90 C71 119.6(4) .
C89 C90 C91 122.8(4) .
C71 C90 C91 108.9(4) .
C90 C91 C73 103.0(4) .
C90 C91 C92 111.7(3) .
C73 C91 C92 109.4(3) .
C90 C91 Cl16 111.6(3) .
C73 C91 Cl16 113.2(3) .
C92 C91 Cl16 107.9(3) .
C87 C92 C93 121.2(4) .
C87 C92 C91 121.1(4) .
C93 C92 C91 117.4(4) .
C94 C93 C92 115.8(4) .
C94 C93 C75 119.1(4) .
C92 C93 C75 124.5(4) .
C93 C94 C98 121.7(4) .
C93 C94 C95 123.8(4) .
C98 C94 C95 112.1(4) .
C94 C95 C77 110.4(4) .
C94 C95 C96 100.5(3) .
C77 C95 C96 112.8(3) .
C94 C95 Cl17 113.4(3) .
C77 C95 Cl17 109.2(3) .
C96 C95 Cl17 110.4(3) .
C80 C96 C97 123.0(4) .
C80 C96 C95 122.2(4) .
C97 C96 C95 112.0(3) .
C96 C97 C83 113.0(3) .
C96 C97 C98 101.2(3) .
C83 C97 C98 110.1(3) .
C96 C97 Cl18 111.6(3) .
C83 C97 Cl18 109.4(3) .
C98 C97 Cl18 111.3(3) .
C86 C98 C94 122.3(4) .
C86 C98 C97 124.2(4) .
C94 C98 C97 111.2(4) .

loop_
_geom_bond_atom_site_label_1
_geom_bond_atom_site_label_2
_geom_bond_distance
_geom_bond_site_symmetry_2
Cl1 C9 1.835(4) .
Cl2 C14 1.843(4) .
Cl3 C27 1.818(4) .
Cl4 C30 1.815(4) .
Cl5 C33 1.819(4) .
Cl6 C36 1.824(4) .
Cl7 C50 1.847(4) .
Cl8 C54 1.827(4) .
Cl9 C59 1.821(4) .
Cl10 C63 1.815(4) .
Cl10 Cl02 2.469(18) .
Cl11 C75 1.833(4) .
Cl12 C79 1.813(4) .
Cl13 C81 1.812(5) .
Cl14 C85 1.844(4) .
Cl15 C88 1.822(4) .
Cl16 C91 1.819(4) .
Cl17 C95 1.819(4) .
Cl18 C97 1.825(4) .
Cl01 C21 2.124(16) .
Cl02 Cl02 1.67(4) 2_666
Cl02 C64 2.010(19) .
C1 C10 1.410(6) .
C1 C2 1.430(6) .
C1 C6 1.457(6) .
C2 C13 1.397(6) .
C2 C3 1.456(6) .
C3 C4 1.387(6) .
C3 C16 1.467(6) .
C4 C19 1.425(6) .
C4 C5 1.455(6) .
C5 C6 1.368(6) .
C5 C21 1.447(5) .
C6 C7 1.458(6) .
C7 C8 1.418(6) .
C7 C23 1.443(5) .
C8 C26 1.403(6) .
C8 C9 1.518(5) .
C9 C10 1.492(6) .
C9 C29 1.513(6) .
C10 C11 1.373(6) .
C11 C12 1.379(6) .
C11 C30 1.506(6) .
C12 C13 1.387(6) .
C12 C33 1.505(7) .
C13 C14 1.496(6) .
C14 C15 1.508(6) .
C14 C34 1.508(6) .
C15 C37 1.398(6) .
C15 C16 1.433(6) .
C16 C17 1.446(6) .
C17 C39 1.412(6) .
C17 C18 1.459(6) .
C18 C19 1.394(6) .
C18 C42 1.470(6) .
C19 C20 1.439(6) .
C20 C44 1.367(6) .
C20 C21 1.428(6) .
C21 C22 1.398(6) .
C22 C46 1.464(6) .
C22 C23 1.466(6) .
C23 C24 1.412(6) .
C24 C25 1.384(6) .
C24 C48 1.455(6) .
C25 C26 1.387(6) .
C25 C50 1.516(6) .
C26 C27 1.500(6) .
C27 C28 1.510(5) .
C27 C52 1.524(6) .
C28 C29 1.328(6) .
C28 C54 1.479(7) .
C29 C30 1.521(6) .
C30 C31 1.520(6) .
C31 C55 1.411(5) .
C31 C32 1.418(6) .
C32 C58 1.405(6) .
C32 C33 1.527(6) .
C33 C34 1.516(6) .
C34 C35 1.328(6) .
C35 C59 1.496(6) .
C35 C36 1.502(6) .
C36 C37 1.509(7) .
C36 C61 1.530(6) .
C37 C38 1.385(6) .
C38 C39 1.389(7) .
C38 C63 1.532(6) .
C39 C40 1.448(6) .
C40 C41 1.393(6) .
C40 C64 1.402(7) .
C41 C67 1.415(6) .
C41 C42 1.447(6) .
C42 C43 1.406(6) .
C43 C44 1.437(6) .
C43 C69 1.455(6) .
C44 C45 1.431(6) .
C45 C46 1.404(6) .
C45 C70 1.448(6) .
C46 C47 1.461(6) .
C47 C48 1.390(6) .
C47 C72 1.416(6) .
C48 C49 1.404(6) .
C49 C74 1.400(6) .
C49 C50 1.490(6) .
C50 C51 1.477(7) .
C51 C76 1.403(6) .
C51 C52 1.407(6) .
C52 C53 1.371(6) .
C53 C78 1.389(6) .
C53 C54 1.526(5) .
C54 C55 1.515(6) .
C55 C56 1.385(6) .
C56 C57 1.388(6) .
C56 C79 1.520(5) .
C57 C58 1.405(6) .
C57 C81 1.518(6) .
C58 C59 1.505(6) .
C59 C60 1.529(5) .
C60 C61 1.374(6) .
C60 C82 1.382(6) .
C61 C62 1.403(6) .
C62 C84 1.403(6) .
C62 C63 1.493(6) .
C63 C64 1.504(6) .
C64 C65 1.389(6) .
C65 C66 1.409(6) .
C65 C85 1.524(6) .
C66 C67 1.397(7) .
C66 C88 1.513(6) .
C67 C68 1.446(6) .
C68 C69 1.365(7) .
C68 C89 1.422(6) .
C69 C70 1.442(6) .
C70 C71 1.386(6) .
C71 C72 1.426(6) .
C71 C90 1.430(7) .
C72 C73 1.412(6) .
C73 C74 1.399(6) .
C73 C91 1.515(6) .
C74 C75 1.508(7) .
C75 C93 1.547(6) .
C75 C76 1.555(5) .
C76 C77 1.418(6) .
C77 C78 1.401(5) .
C77 C95 1.503(6) .
C78 C79 1.521(6) .
C79 C80 1.498(6) .
C80 C96 1.302(6) .
C80 C81 1.503(5) .
C81 C82 1.515(6) .
C82 C83 1.398(5) .
C83 C84 1.419(6) .
C83 C97 1.504(5) .
C84 C85 1.555(5) .
C85 C86 1.538(6) .
C86 C98 1.379(6) .
C86 C87 1.408(6) .
C87 C92 1.406(6) .
C87 C88 1.523(6) .
C88 C89 1.503(7) .
C89 C90 1.355(6) .
C90 C91 1.505(6) .
C91 C92 1.532(6) .
C92 C93 1.416(6) .
C93 C94 1.381(6) .
C94 C98 1.391(6) .
C94 C95 1.501(6) .
C95 C96 1.522(6) .
C96 C97 1.498(6) .
C97 C98 1.510(6) .
